data_2212997
loop_
_publ_author_name
'Rothenberger, Alexander'
'Shi, Weifeng'

_publ_section_title
;
 2,4-Bis(4-methoxyphenyl)-3-phenyl-1,3,2,4-thiazadiphosphetidine
 2,4-disulfide
;
_journal_coeditor_code SG2146
_journal_issue 4
_journal_name_full 'Acta Crystallographica Section E'
_journal_page_first o1798
_journal_page_last o1799
_journal_paper_doi 10.1107/S1600536807011191
_journal_volume 63
_journal_year 2007
_chemical_formula_iupac 'C20 H19 N O2 P2 S3'
_chemical_formula_moiety 'C20 H19 N O2 P2 S3'
_chemical_formula_sum 'C20 H19 N O2 P2 S3'
_chemical_formula_weight 463.48
_chemical_name_systematic
;
2,4-Bis(4-methoxyphenyl)-3-phenyl-1,3,2,4-thiazadiphosphetidine 2,4-disulfide
;
_space_group_IT_number 14
_symmetry_cell_setting monoclinic
_symmetry_space_group_name_Hall '-P 2ybc'
_symmetry_space_group_name_H-M 'P 1 21/c 1'
_atom_sites_solution_hydrogens geom
_atom_sites_solution_primary direct
_atom_sites_solution_secondary difmap
_audit_creation_method SHELXL-97
_cell_angle_alpha 90.00
_cell_angle_beta 97.326(13)
_cell_angle_gamma 90.00
_cell_formula_units_Z 4
_cell_length_a 10.406(2)
_cell_length_b 15.8954(17)
_cell_length_c 13.0056(18)
_cell_measurement_reflns_used 7382
_cell_measurement_temperature 120(2)
_cell_measurement_theta_max 54.13
_cell_measurement_theta_min 4.03
_cell_volume 2133.7(6)
_computing_cell_refinement X-AREA
_computing_data_collection 'X-AREA (Stoe & Cie, ????)'
_computing_data_reduction X-AREA
_computing_molecular_graphics 'SHELXTL (Sheldrick, 1997b)'
_computing_publication_material SHELXL97
_computing_structure_refinement 'SHELXL97 (Sheldrick, 1997a)'
_computing_structure_solution 'SHELXS97 (Sheldrick, 1997a)'
_diffrn_ambient_temperature 120(2)
_diffrn_detector_area_resol_mean 6.67
_diffrn_measured_fraction_theta_full 0.950
_diffrn_measured_fraction_theta_max 0.950
_diffrn_measurement_device_type 'Stoe IPDSII'
_diffrn_measurement_method rotation
_diffrn_radiation_monochromator graphite
_diffrn_radiation_source 'fine-focus sealed tube'
_diffrn_radiation_type MoK\a
_diffrn_radiation_wavelength 0.71073
_diffrn_reflns_av_R_equivalents 0.0794
_diffrn_reflns_av_sigmaI/netI 0.1054
_diffrn_reflns_limit_h_max 9
_diffrn_reflns_limit_h_min -13
_diffrn_reflns_limit_k_max 19
_diffrn_reflns_limit_k_min -20
_diffrn_reflns_limit_l_max 16
_diffrn_reflns_limit_l_min -14
_diffrn_reflns_number 7973
_diffrn_reflns_theta_full 25.00
_diffrn_reflns_theta_max 26.99
_diffrn_reflns_theta_min 2.03
_exptl_absorpt_coefficient_mu 0.514
_exptl_absorpt_correction_type none
_exptl_crystal_colour colourless
_exptl_crystal_density_diffrn 1.443
_exptl_crystal_density_method 'not measured'
_exptl_crystal_description block
_exptl_crystal_F_000 960
_exptl_crystal_size_max 0.50
_exptl_crystal_size_mid 0.40
_exptl_crystal_size_min 0.40
_refine_diff_density_max 0.605
_refine_diff_density_min -0.771
_refine_ls_extinction_method none
_refine_ls_goodness_of_fit_ref 0.902
_refine_ls_hydrogen_treatment constr
_refine_ls_matrix_type full
_refine_ls_number_parameters 254
_refine_ls_number_reflns 4423
_refine_ls_number_restraints 0
_refine_ls_restrained_S_all 0.902
_refine_ls_R_factor_all 0.1172
_refine_ls_R_factor_gt 0.0547
_refine_ls_shift/su_max 0.000
_refine_ls_shift/su_mean 0.000
_refine_ls_structure_factor_coef Fsqd
_refine_ls_weighting_details 'calc w=1/[\s^2^(Fo^2^)+(0.0967P)^2^] where P=(Fo^2^+2Fc^2^)/3'
_refine_ls_weighting_scheme calc
_refine_ls_wR_factor_gt 0.1341
_refine_ls_wR_factor_ref 0.1728
_reflns_number_gt 2411
_reflns_number_total 4423
_reflns_threshold_expression I>2\s(I)
_cod_data_source_file sg2146.cif
_cod_data_source_block I
_cod_original_cell_volume 2133.8(6)
_cod_original_sg_symbol_H-M 'P 21/c'
_cod_database_code 2212997
_cod_database_fobs_code 2212997

loop_
_symmetry_equiv_pos_as_xyz
'x, y, z'
'-x, y+1/2, -z+1/2'
'-x, -y, -z'
'x, -y-1/2, z-1/2'

loop_
_atom_site_type_symbol
_atom_site_label
_atom_site_fract_x
_atom_site_fract_y
_atom_site_fract_z
_atom_site_U_iso_or_equiv
_atom_site_adp_type
_atom_site_calc_flag
_atom_site_refinement_flags
_atom_site_occupancy
N N1 0.7048(4) 0.1926(2) 0.9498(3) 0.0325(9) Uani d . 1
P P1 0.84046(13) 0.13897(7) 0.93200(10) 0.0318(3) Uani d . 1
P P2 0.58815(12) 0.12013(7) 0.95707(10) 0.0304(3) Uani d . 1
S S1 0.92251(13) 0.17414(9) 0.81448(10) 0.0415(3) Uani d . 1
S S2 0.72583(13) 0.02863(7) 0.92328(10) 0.0346(3) Uani d . 1
S S3 0.51615(13) 0.11208(7) 1.08651(10) 0.0364(3) Uani d . 1
O O1 1.1882(4) 0.1211(2) 1.3307(3) 0.0452(9) Uani d . 1
O O2 0.2142(3) 0.1499(2) 0.5740(3) 0.0381(8) Uani d . 1
C C1 0.9482(5) 0.1346(3) 1.0513(3) 0.0297(9) Uani d . 1
C C2 0.9014(5) 0.1076(3) 1.1431(4) 0.0414(12) Uani d . 1
H H2A 0.8132 0.0916 1.1420 0.050 Uiso calc R 1
C C3 0.9853(5) 0.1048(3) 1.2347(4) 0.0443(13) Uani d . 1
H H3A 0.9547 0.0868 1.2969 0.053 Uiso calc R 1
C C4 1.1145(5) 0.1283(3) 1.2359(4) 0.0370(11) Uani d . 1
C C5 1.1599(5) 0.1553(3) 1.1473(4) 0.0338(10) Uani d . 1
H H5A 1.2478 0.1720 1.1488 0.041 Uiso calc R 1
C C6 1.0757(5) 0.1582(3) 1.0546(4) 0.0345(11) Uani d . 1
H H6A 1.1070 0.1768 0.9930 0.041 Uiso calc R 1
C C7 1.3238(5) 0.1418(3) 1.3347(5) 0.0446(13) Uani d . 1
H H7A 1.3668 0.1345 1.4057 0.067 Uiso calc R 1
H H7B 1.3327 0.2004 1.3132 0.067 Uiso calc R 1
H H7C 1.3641 0.1046 1.2879 0.067 Uiso calc R 1
C C8 0.4709(4) 0.1299(3) 0.8443(3) 0.0283(9) Uani d . 1
C C9 0.3401(5) 0.1145(3) 0.8485(4) 0.0346(10) Uani d . 1
H H9A 0.3116 0.1003 0.9128 0.041 Uiso calc R 1
C C10 0.2500(5) 0.1198(3) 0.7592(4) 0.0351(11) Uani d . 1
H H10A 0.1609 0.1085 0.7623 0.042 Uiso calc R 1
C C11 0.2926(5) 0.1419(3) 0.6662(4) 0.0340(10) Uani d . 1
C C12 0.4235(5) 0.1576(3) 0.6598(4) 0.0344(11) Uani d . 1
H H12A 0.4514 0.1729 0.5956 0.041 Uiso calc R 1
C C13 0.5125(5) 0.1505(3) 0.7490(4) 0.0332(10) Uani d . 1
H H13A 0.6020 0.1597 0.7453 0.040 Uiso calc R 1
C C14 0.0796(5) 0.1280(3) 0.5717(4) 0.0432(12) Uani d . 1
H H14A 0.0339 0.1389 0.5023 0.065 Uiso calc R 1
H H14B 0.0411 0.1621 0.6227 0.065 Uiso calc R 1
H H14C 0.0722 0.0683 0.5885 0.065 Uiso calc R 1
C C15 0.6980(5) 0.2825(3) 0.9617(4) 0.0306(10) Uani d . 1
C C16 0.7338(5) 0.3185(3) 1.0580(4) 0.0346(11) Uani d . 1
H H16A 0.7584 0.2839 1.1168 0.041 Uiso calc R 1
C C17 0.7335(6) 0.4053(3) 1.0682(4) 0.0410(12) Uani d . 1
H H17A 0.7594 0.4302 1.1339 0.049 Uiso calc R 1
C C18 0.6957(6) 0.4556(3) 0.9832(4) 0.0438(13) Uani d . 1
H H18A 0.6943 0.5150 0.9909 0.053 Uiso calc R 1
C C19 0.6599(6) 0.4196(3) 0.8870(4) 0.0427(13) Uani d . 1
H H19A 0.6345 0.4543 0.8284 0.051 Uiso calc R 1
C C20 0.6612(5) 0.3327(3) 0.8760(4) 0.0399(12) Uani d . 1
H H20A 0.6369 0.3078 0.8100 0.048 Uiso calc R 1

loop_
_atom_site_aniso_label
_atom_site_aniso_U_11
_atom_site_aniso_U_22
_atom_site_aniso_U_33
_atom_site_aniso_U_12
_atom_site_aniso_U_13
_atom_site_aniso_U_23
N1 0.041(2) 0.0306(19) 0.026(2) -0.0033(16) 0.0041(17) 0.0006(15)
P1 0.0356(7) 0.0332(6) 0.0277(6) 0.0006(5) 0.0085(5) 0.0001(5)
P2 0.0358(6) 0.0289(5) 0.0276(6) 0.0004(5) 0.0083(5) -0.0011(4)
S1 0.0410(7) 0.0552(7) 0.0301(7) 0.0016(6) 0.0120(5) 0.0045(5)
S2 0.0405(7) 0.0293(5) 0.0347(7) 0.0027(5) 0.0078(5) -0.0028(5)
S3 0.0431(7) 0.0385(6) 0.0291(6) -0.0038(5) 0.0106(5) 0.0001(5)
O1 0.047(2) 0.057(2) 0.032(2) -0.0109(17) 0.0020(16) 0.0053(16)
O2 0.041(2) 0.0426(18) 0.0305(19) 0.0028(15) 0.0041(16) -0.0018(14)
C1 0.034(2) 0.032(2) 0.023(2) -0.0006(18) 0.0062(19) -0.0007(17)
C2 0.041(3) 0.048(3) 0.036(3) -0.005(2) 0.009(2) 0.002(2)
C3 0.047(3) 0.054(3) 0.033(3) -0.011(2) 0.010(2) 0.004(2)
C4 0.046(3) 0.034(2) 0.032(3) -0.001(2) 0.005(2) 0.0047(19)
C5 0.034(3) 0.034(2) 0.034(3) -0.0020(19) 0.008(2) 0.0006(19)
C6 0.040(3) 0.030(2) 0.034(3) -0.0019(19) 0.007(2) 0.0015(18)
C7 0.035(3) 0.052(3) 0.046(3) -0.011(2) 0.003(2) 0.009(2)
C8 0.033(2) 0.028(2) 0.025(2) 0.0013(17) 0.0085(18) -0.0013(17)
C9 0.041(3) 0.035(2) 0.030(3) 0.000(2) 0.012(2) 0.0033(19)
C10 0.038(3) 0.035(2) 0.033(3) -0.002(2) 0.008(2) 0.0027(19)
C11 0.044(3) 0.030(2) 0.029(3) -0.001(2) 0.008(2) -0.0015(18)
C12 0.044(3) 0.033(2) 0.028(3) -0.0035(19) 0.010(2) 0.0018(18)
C13 0.034(3) 0.034(2) 0.033(3) -0.0012(19) 0.009(2) -0.0036(18)
C14 0.038(3) 0.054(3) 0.037(3) -0.003(2) 0.003(2) -0.001(2)
C15 0.038(3) 0.024(2) 0.031(2) 0.0008(18) 0.010(2) -0.0015(17)
C16 0.045(3) 0.032(2) 0.029(3) 0.002(2) 0.012(2) 0.0022(18)
C17 0.056(3) 0.033(2) 0.035(3) -0.001(2) 0.010(2) -0.006(2)
C18 0.060(4) 0.025(2) 0.049(3) -0.001(2) 0.015(3) 0.002(2)
C19 0.053(3) 0.034(2) 0.041(3) 0.002(2) 0.004(3) 0.005(2)
C20 0.053(3) 0.030(2) 0.038(3) -0.001(2) 0.007(2) 0.000(2)

loop_
_atom_type_symbol
_atom_type_description
_atom_type_scat_dispersion_real
_atom_type_scat_dispersion_imag
_atom_type_scat_source
C C 0.0033 0.0016 'International Tables Vol C Tables 4.2.6.8 and 6.1.1.4'
H H 0.0000 0.0000 'International Tables Vol C Tables 4.2.6.8 and 6.1.1.4'
N N 0.0061 0.0033 'International Tables Vol C Tables 4.2.6.8 and 6.1.1.4'
P P 0.1023 0.0942 'International Tables Vol C Tables 4.2.6.8 and 6.1.1.4'
S S 0.1246 0.1234 'International Tables Vol C Tables 4.2.6.8 and 6.1.1.4'
O O 0.0106 0.0060 'International Tables Vol C Tables 4.2.6.8 and 6.1.1.4'

loop_
_geom_angle_atom_site_label_1
_geom_angle_atom_site_label_2
_geom_angle_atom_site_label_3
_geom_angle
_geom_angle_publ_flag
P1 N1 P2 106.5(2) yes
P1 S2 P2 79.17(6) yes
N1 P1 S1 115.15(15) yes
N1 P1 S2 87.14(14) yes
N1 P2 S2 86.93(15) yes
N1 P2 S3 117.17(15) yes
S1 P1 S2 120.13(8) yes
S2 P2 S3 118.76(8) yes
C15 N1 P2 128.8(3) ?
C15 N1 P1 124.6(3) ?
N1 P1 C1 110.0(2) ?
C1 P1 S1 113.91(17) ?
C1 P1 S2 107.47(15) ?
N1 P2 C8 108.4(2) ?
C8 P2 S3 114.83(17) ?
C8 P2 S2 107.27(16) ?
C4 O1 C7 116.5(4) ?
C11 O2 C14 117.7(4) ?
C6 C1 C2 119.5(4) ?
C6 C1 P1 120.7(4) ?
C2 C1 P1 119.8(4) ?
C3 C2 C1 119.3(5) ?
C3 C2 H2A 120.3 ?
C1 C2 H2A 120.3 ?
C2 C3 C4 120.1(5) ?
C2 C3 H3A 119.9 ?
C4 C3 H3A 119.9 ?
C5 C4 O1 124.7(5) ?
C5 C4 C3 120.7(5) ?
O1 C4 C3 114.5(5) ?
C4 C5 C6 119.4(5) ?
C4 C5 H5A 120.3 ?
C6 C5 H5A 120.3 ?
C1 C6 C5 121.0(5) ?
C1 C6 H6A 119.5 ?
C5 C6 H6A 119.5 ?
O1 C7 H7A 109.5 ?
O1 C7 H7B 109.5 ?
H7A C7 H7B 109.5 ?
O1 C7 H7C 109.5 ?
H7A C7 H7C 109.5 ?
H7B C7 H7C 109.5 ?
C9 C8 C13 119.3(4) ?
C9 C8 P2 121.4(4) ?
C13 C8 P2 119.3(4) ?
C8 C9 C10 120.9(5) ?
C8 C9 H9A 119.6 ?
C10 C9 H9A 119.6 ?
C11 C10 C9 119.0(5) ?
C11 C10 H10A 120.5 ?
C9 C10 H10A 120.5 ?
O2 C11 C10 124.6(5) ?
O2 C11 C12 114.1(4) ?
C10 C11 C12 121.3(4) ?
C13 C12 C11 119.0(5) ?
C13 C12 H12A 120.5 ?
C11 C12 H12A 120.5 ?
C12 C13 C8 120.5(5) ?
C12 C13 H13A 119.8 ?
C8 C13 H13A 119.8 ?
O2 C14 H14A 109.5 ?
O2 C14 H14B 109.5 ?
H14A C14 H14B 109.5 ?
O2 C14 H14C 109.5 ?
H14A C14 H14C 109.5 ?
H14B C14 H14C 109.5 ?
C20 C15 C16 120.4(4) ?
C20 C15 N1 119.9(4) ?
C16 C15 N1 119.7(4) ?
C15 C16 C17 119.5(4) ?
C15 C16 H16A 120.2 ?
C17 C16 H16A 120.2 ?
C18 C17 C16 120.3(5) ?
C18 C17 H17A 119.8 ?
C16 C17 H17A 119.8 ?
C17 C18 C19 120.1(4) ?
C17 C18 H18A 119.9 ?
C19 C18 H18A 119.9 ?
C18 C19 C20 119.9(5) ?
C18 C19 H19A 120.1 ?
C20 C19 H19A 120.1 ?
C15 C20 C19 119.8(5) ?
C15 C20 H20A 120.1 ?
C19 C20 H20A 120.1 ?

loop_
_geom_bond_atom_site_label_1
_geom_bond_atom_site_label_2
_geom_bond_distance
_geom_bond_publ_flag
N1 C15 1.441(5) ?
N1 P1 1.690(4) yes
N1 P2 1.684(4) yes
P1 S1 1.9263(19) yes
P1 S2 2.1160(17) yes
P2 S2 2.1265(17) yes
P2 S3 1.9322(19) yes
P1 C1 1.796(4) ?
P2 C8 1.791(5) ?
O1 C4 1.371(6) ?
O1 C7 1.444(6) ?
O2 C11 1.368(6) ?
O2 C14 1.440(6) ?
C1 C6 1.374(7) ?
C1 C2 1.414(7) ?
C2 C3 1.385(7) ?
C2 H2A 0.9500 ?
C3 C4 1.394(8) ?
C3 H3A 0.9500 ?
C4 C5 1.369(7) ?
C5 C6 1.398(7) ?
C5 H5A 0.9500 ?
C6 H6A 0.9500 ?
C7 H7A 0.9800 ?
C7 H7B 0.9800 ?
C7 H7C 0.9800 ?
C8 C9 1.391(7) ?
C8 C13 1.402(6) ?
C9 C10 1.400(7) ?
C9 H9A 0.9500 ?
C10 C11 1.385(7) ?
C10 H10A 0.9500 ?
C11 C12 1.398(7) ?
C12 C13 1.394(7) ?
C12 H12A 0.9500 ?
C13 H13A 0.9500 ?
C14 H14A 0.9800 ?
C14 H14B 0.9800 ?
C14 H14C 0.9800 ?
C15 C20 1.384(7) ?
C15 C16 1.384(7) ?
C16 C17 1.386(6) ?
C16 H16A 0.9500 ?
C17 C18 1.380(7) ?
C17 H17A 0.9500 ?
C18 C19 1.383(8) ?
C18 H18A 0.9500 ?
C19 C20 1.389(7) ?
C19 H19A 0.9500 ?
C20 H20A 0.9500 ?
